data_7058593
loop_
_publ_author_name
'Arendt-Pindel, Agata'
'Marsza\/lek-Harych, Aleksandra'
'G\;ebarowska, El\.zbieta'
'G\;ebarowski, Tomasz'
'J\;edrzkiewicz, Dawid'
'Pl\;askowska, El\.zbieta'
'Zalewski, Dariusz'
'Gulia, Nurbey'
'Szafert, S\/lawomir'
'Ejfler, Jolanta'

_publ_section_title
;
 Design and functionalization of bioactive benzoxazines. An unexpected
 ortho-substitution effect
;
_journal_issue 30
_journal_name_full 'New Journal of Chemistry'
_journal_page_first 12042
_journal_paper_doi 10.1039/C8NJ06440G
_journal_volume 43
_journal_year 2019
_chemical_formula_moiety 'C24 H32 Br N O'
_chemical_formula_sum 'C24 H32 Br N O'
_chemical_formula_weight 430.41
_chemical_name_systematic
;
3-(4-bromophenethyl)-6,8-di-tert-butyl-3,4-dihydro-2H-benzo[e][1,3]oxazine
;
_space_group_crystal_system orthorhombic
_space_group_IT_number 61
_space_group_name_Hall '-P 2ac 2ab'
_space_group_name_H-M_alt 'P b c a'
_symmetry_space_group_name_Hall '-P 2ac 2ab'
_symmetry_space_group_name_H-M 'P b c a'
_atom_sites_solution_hydrogens geom
_audit_creation_method SHELXL-2014/7
_audit_update_record
;
2018-04-13 deposited with the CCDC.    2019-07-02 downloaded from the CCDC.
;
_cell_angle_alpha 90
_cell_angle_beta 90
_cell_angle_gamma 90
_cell_formula_units_Z 8
_cell_length_a 10.630(2)
_cell_length_b 9.950(2)
_cell_length_c 40.958(9)
_cell_measurement_reflns_used 9451
_cell_measurement_temperature 100(2)
_cell_measurement_theta_max 34.9968
_cell_measurement_theta_min 2.7983
_cell_volume 4332.1(15)
_computing_cell_refinement
;
CrysAlis RED, Oxford Diffraction Ltd.,
Version 1.171.33.55 (release 05-01-2010 CrysAlis171 .NET)
(compiled Jan  5 2010,16:28:46)
;
_computing_data_collection
;
CrysAlis CCD, Oxford Diffraction Ltd.,
Version 1.171.33.55 (release 05-01-2010 CrysAlis171 .NET)
(compiled Jan  5 2010,16:28:46)
;
_computing_data_reduction
;
CrysAlis RED, Oxford Diffraction Ltd.,
Version 1.171.33.55 (release 05-01-2010 CrysAlis171 .NET)
(compiled Jan  5 2010,16:28:46)
;
_computing_structure_refinement 'SHELXL-2014/7 (Sheldrick, 2014)'
_computing_structure_solution 'SHELXS-2013/1 (Sheldrick, 2013)'
_diffrn_ambient_temperature 100(2)
_diffrn_detector_area_resol_mean 8.3359
_diffrn_measured_fraction_theta_full 0.999
_diffrn_measured_fraction_theta_max 0.983
_diffrn_measurement_device_type 'Xcalibur, Sapphire2, large Be window'
_diffrn_measurement_method '\w scans'
_diffrn_radiation_type MoK\a
_diffrn_radiation_wavelength 0.71073
_diffrn_reflns_av_R_equivalents 0.0557
_diffrn_reflns_av_unetI/netI 0.0712
_diffrn_reflns_Laue_measured_fraction_full 0.999
_diffrn_reflns_Laue_measured_fraction_max 0.983
_diffrn_reflns_limit_h_max 13
_diffrn_reflns_limit_h_min -17
_diffrn_reflns_limit_k_max 14
_diffrn_reflns_limit_k_min -16
_diffrn_reflns_limit_l_max 63
_diffrn_reflns_limit_l_min -65
_diffrn_reflns_number 59380
_diffrn_reflns_point_group_measured_fraction_full 0.999
_diffrn_reflns_point_group_measured_fraction_max 0.983
_diffrn_reflns_theta_full 25.500
_diffrn_reflns_theta_max 35.077
_diffrn_reflns_theta_min 2.848
_diffrn_source 'Enhance (Mo) X-ray Source'
_exptl_absorpt_coefficient_mu 1.911
_exptl_absorpt_correction_T_max 0.822
_exptl_absorpt_correction_T_min 0.626
_exptl_absorpt_correction_type analytical
_exptl_absorpt_process_details
;
CrysAlis RED, Oxford Diffraction Ltd.,
Version 1.171.33.55 (release 05-01-2010 CrysAlis171 .NET)
(compiled Jan  5 2010,16:28:46)
Analytical numeric absorption correction using a multifaceted crystal
            model based on expressions derived by R.C. Clark & J.S. Reid.
(Clark, R. C. & Reid, J. S. (1995). Acta Cryst. A51, 887-897)
;
_exptl_crystal_colour colourless
_exptl_crystal_density_diffrn 1.320
_exptl_crystal_description block
_exptl_crystal_F_000 1808
_exptl_crystal_size_max 0.350
_exptl_crystal_size_mid 0.240
_exptl_crystal_size_min 0.130
_refine_diff_density_max 0.713
_refine_diff_density_min -0.488
_refine_diff_density_rms 0.066
_refine_ls_extinction_method none
_refine_ls_goodness_of_fit_ref 0.837
_refine_ls_hydrogen_treatment constr
_refine_ls_matrix_type full
_refine_ls_number_parameters 250
_refine_ls_number_reflns 9425
_refine_ls_number_restraints 0
_refine_ls_restrained_S_all 0.837
_refine_ls_R_factor_all 0.0796
_refine_ls_R_factor_gt 0.0329
_refine_ls_shift/su_max 0.000
_refine_ls_shift/su_mean 0.000
_refine_ls_structure_factor_coef Fsqd
_refine_ls_weighting_details 'w=1/[\s^2^(Fo^2^)+(0.0354P)^2^] where P=(Fo^2^+2Fc^2^)/3'
_refine_ls_weighting_scheme calc
_refine_ls_wR_factor_gt 0.0648
_refine_ls_wR_factor_ref 0.0702
_reflns_Friedel_coverage 0.000
_reflns_number_gt 5200
_reflns_number_total 9425
_reflns_threshold_expression 'I > 2\s(I)'
_cod_data_source_file c8nj06440g2.cif
_cod_data_source_block 4
_cod_depositor_comments 'Adding full bibliography for 7058586--7058596.cif.'
_cod_database_code 7058593
_shelx_shelxl_version_number 2014/7
_shelx_space_group_comment
;
The symmetry employed for this shelxl refinement is uniquely defined
by the following loop, which should always be used as a source of
symmetry information in preference to the above space-group names.
They are only intended as comments.
;
_shelx_estimated_absorpt_t_min 0.554
_shelx_estimated_absorpt_t_max 0.789

loop_
_space_group_symop_operation_xyz
'x, y, z'
'-x+1/2, -y, z+1/2'
'x+1/2, -y+1/2, -z'
'-x, y+1/2, -z+1/2'
'-x, -y, -z'
'x-1/2, y, -z-1/2'
'-x-1/2, y-1/2, z'
'x, -y-1/2, z-1/2'

loop_
_atom_site_label
_atom_site_type_symbol
_atom_site_fract_x
_atom_site_fract_y
_atom_site_fract_z
_atom_site_U_iso_or_equiv
_atom_site_adp_type
_atom_site_occupancy
_atom_site_site_symmetry_order
_atom_site_calc_flag
_atom_site_refinement_flags_posn
_atom_site_refinement_flags_adp
Br1 Br -0.36339(2) -0.01743(2) 0.02288(2) 0.02501(4) Uani 1 1 d . .
O1 O 0.32804(8) -0.14370(8) 0.15866(2) 0.01867(18) Uani 1 1 d . .
N1 N 0.33459(9) -0.18388(10) 0.10032(3) 0.0190(2) Uani 1 1 d . .
C1 C -0.18916(12) -0.03271(13) 0.03267(3) 0.0193(2) Uani 1 1 d . .
C2 C -0.12812(12) 0.06982(13) 0.04903(3) 0.0225(3) Uani 1 1 d . .
H2 H -0.1718 0.1495 0.0550 0.027 Uiso 1 1 calc R U
C3 C -0.00182(12) 0.05391(13) 0.05661(3) 0.0241(3) Uani 1 1 d . .
H3 H 0.0412 0.1237 0.0678 0.029 Uiso 1 1 calc R U
C4 C 0.06292(12) -0.06223(13) 0.04808(3) 0.0226(3) Uani 1 1 d . .
C5 C -0.00162(13) -0.16228(14) 0.03136(3) 0.0260(3) Uani 1 1 d . .
H5 H 0.0415 -0.2420 0.0252 0.031 Uiso 1 1 calc R U
C6 C -0.12807(12) -0.14798(12) 0.02339(3) 0.0228(2) Uani 1 1 d . .
H6 H -0.1712 -0.2166 0.0118 0.027 Uiso 1 1 calc R U
C7 C 0.19870(12) -0.08271(15) 0.05737(3) 0.0278(3) Uani 1 1 d . .
H7A H 0.2461 0.0013 0.0533 0.033 Uiso 1 1 calc R U
H7B H 0.2355 -0.1541 0.0435 0.033 Uiso 1 1 calc R U
C8 C 0.21221(11) -0.12218(12) 0.09334(3) 0.0197(3) Uani 1 1 d . .
H8A H 0.2019 -0.0411 0.1071 0.024 Uiso 1 1 calc R U
H8B H 0.1445 -0.1862 0.0992 0.024 Uiso 1 1 calc R U
C9 C 0.34004(12) -0.24091(12) 0.13248(3) 0.0216(3) Uani 1 1 d . .
H9A H 0.4211 -0.2887 0.1350 0.026 Uiso 1 1 calc R U
H9B H 0.2719 -0.3082 0.1347 0.026 Uiso 1 1 calc R U
C10 C 0.40490(10) -0.03248(11) 0.15558(3) 0.0149(2) Uani 1 1 d . .
C11 C 0.42107(10) 0.05006(11) 0.18330(3) 0.0141(2) Uani 1 1 d . .
C12 C 0.49985(11) 0.16037(11) 0.17952(3) 0.0154(2) Uani 1 1 d . .
H12 H 0.5124 0.2176 0.1978 0.018 Uiso 1 1 calc R U
C13 C 0.56212(10) 0.19236(11) 0.15028(3) 0.0154(2) Uani 1 1 d . .
C14 C 0.54013(10) 0.10966(12) 0.12362(3) 0.0160(2) Uani 1 1 d . .
H14 H 0.5792 0.1300 0.1034 0.019 Uiso 1 1 calc R U
C15 C 0.46193(10) -0.00271(11) 0.12586(3) 0.0160(2) Uani 1 1 d . .
C16 C 0.44174(11) -0.09207(12) 0.09650(3) 0.0197(3) Uani 1 1 d . .
H16A H 0.4277 -0.0350 0.0770 0.024 Uiso 1 1 calc R U
H16B H 0.5189 -0.1455 0.0927 0.024 Uiso 1 1 calc R U
C17 C 0.64761(11) 0.31597(11) 0.14860(3) 0.0171(2) Uani 1 1 d . .
C18 C 0.71224(13) 0.32799(14) 0.11545(3) 0.0297(3) Uani 1 1 d . .
H18A H 0.7636 0.2478 0.1115 0.045 Uiso 1 1 calc R U
H18B H 0.7661 0.4079 0.1153 0.045 Uiso 1 1 calc R U
H18C H 0.6485 0.3359 0.0983 0.045 Uiso 1 1 calc R U
C19 C 0.56973(12) 0.44291(13) 0.15461(4) 0.0305(3) Uani 1 1 d . .
H19A H 0.5024 0.4486 0.1383 0.046 Uiso 1 1 calc R U
H19B H 0.6241 0.5221 0.1528 0.046 Uiso 1 1 calc R U
H19C H 0.5328 0.4393 0.1765 0.046 Uiso 1 1 calc R U
C20 C 0.75082(12) 0.30782(13) 0.17500(3) 0.0224(3) Uani 1 1 d . .
H20A H 0.7116 0.3005 0.1966 0.034 Uiso 1 1 calc R U
H20B H 0.8029 0.3890 0.1742 0.034 Uiso 1 1 calc R U
H20C H 0.8036 0.2287 0.1710 0.034 Uiso 1 1 calc R U
C21 C 0.35940(11) 0.01659(11) 0.21616(3) 0.0156(2) Uani 1 1 d . .
C22 C 0.38504(11) 0.12399(12) 0.24208(3) 0.0216(3) Uani 1 1 d . .
H22A H 0.4759 0.1310 0.2458 0.032 Uiso 1 1 calc R U
H22B H 0.3431 0.0990 0.2625 0.032 Uiso 1 1 calc R U
H22C H 0.3526 0.2108 0.2345 0.032 Uiso 1 1 calc R U
C23 C 0.41311(12) -0.11677(12) 0.22887(3) 0.0215(3) Uani 1 1 d . .
H23A H 0.3984 -0.1876 0.2127 0.032 Uiso 1 1 calc R U
H23B H 0.3715 -0.1407 0.2494 0.032 Uiso 1 1 calc R U
H23C H 0.5037 -0.1071 0.2326 0.032 Uiso 1 1 calc R U
C24 C 0.21580(11) 0.00597(12) 0.21227(3) 0.0218(3) Uani 1 1 d . .
H24A H 0.1833 0.0892 0.2026 0.033 Uiso 1 1 calc R U
H24B H 0.1771 -0.0081 0.2337 0.033 Uiso 1 1 calc R U
H24C H 0.1955 -0.0699 0.1980 0.033 Uiso 1 1 calc R U

loop_
_atom_site_aniso_label
_atom_site_aniso_U_11
_atom_site_aniso_U_22
_atom_site_aniso_U_33
_atom_site_aniso_U_23
_atom_site_aniso_U_13
_atom_site_aniso_U_12
Br1 0.02065(6) 0.03036(7) 0.02402(7) 0.00239(5) -0.00103(5) -0.00048(5)
O1 0.0213(4) 0.0154(4) 0.0193(5) -0.0028(3) 0.0013(3) -0.0060(3)
N1 0.0180(5) 0.0184(5) 0.0207(6) -0.0046(4) 0.0009(4) -0.0030(4)
C1 0.0190(6) 0.0239(6) 0.0151(6) 0.0014(5) 0.0006(5) -0.0020(5)
C2 0.0283(7) 0.0204(6) 0.0187(6) 0.0001(5) 0.0006(5) 0.0007(5)
C3 0.0284(7) 0.0248(6) 0.0191(7) -0.0012(5) -0.0009(5) -0.0071(5)
C4 0.0211(6) 0.0312(7) 0.0157(6) 0.0018(5) 0.0030(5) -0.0010(5)
C5 0.0277(7) 0.0278(7) 0.0225(7) -0.0045(5) 0.0016(5) 0.0057(6)
C6 0.0273(6) 0.0215(6) 0.0195(6) -0.0036(5) -0.0024(5) -0.0012(5)
C7 0.0198(6) 0.0414(8) 0.0223(7) 0.0010(6) 0.0022(5) -0.0015(6)
C8 0.0156(6) 0.0227(6) 0.0207(7) -0.0025(5) 0.0024(5) -0.0033(5)
C9 0.0255(7) 0.0149(6) 0.0245(7) -0.0057(5) -0.0015(5) -0.0017(5)
C10 0.0124(5) 0.0132(5) 0.0191(6) 0.0012(4) -0.0019(4) -0.0014(4)
C11 0.0130(5) 0.0126(5) 0.0165(6) 0.0008(4) -0.0004(4) 0.0019(4)
C12 0.0144(5) 0.0148(5) 0.0170(6) -0.0007(4) -0.0014(4) 0.0008(4)
C13 0.0131(5) 0.0143(5) 0.0190(6) 0.0013(4) -0.0009(4) 0.0011(4)
C14 0.0132(5) 0.0173(6) 0.0176(6) 0.0007(5) 0.0024(4) 0.0008(4)
C15 0.0129(5) 0.0162(6) 0.0189(6) -0.0022(4) -0.0006(4) 0.0010(4)
C16 0.0163(6) 0.0225(6) 0.0203(6) -0.0057(5) 0.0036(5) -0.0032(5)
C17 0.0153(6) 0.0158(5) 0.0201(6) 0.0002(4) 0.0004(5) -0.0027(4)
C18 0.0338(8) 0.0315(7) 0.0238(8) 0.0014(6) 0.0028(6) -0.0167(6)
C19 0.0231(7) 0.0155(6) 0.0529(10) 0.0022(6) -0.0041(6) -0.0023(5)
C20 0.0180(6) 0.0238(6) 0.0254(7) -0.0009(5) -0.0018(5) -0.0035(5)
C21 0.0166(5) 0.0145(5) 0.0156(5) 0.0002(4) 0.0006(4) -0.0007(5)
C22 0.0275(7) 0.0202(6) 0.0171(6) -0.0015(5) 0.0032(5) -0.0039(5)
C23 0.0261(6) 0.0171(6) 0.0212(7) 0.0037(5) -0.0032(5) -0.0006(5)
C24 0.0166(5) 0.0246(7) 0.0241(7) 0.0001(5) 0.0043(5) -0.0012(5)

loop_
_atom_type_symbol
_atom_type_description
_atom_type_scat_dispersion_real
_atom_type_scat_dispersion_imag
_atom_type_scat_source
C C 0.0033 0.0016 'International Tables Vol C Tables 4.2.6.8 and 6.1.1.4'
H H 0.0000 0.0000 'International Tables Vol C Tables 4.2.6.8 and 6.1.1.4'
Br Br -0.2901 2.4595 'International Tables Vol C Tables 4.2.6.8 and 6.1.1.4'
N N 0.0061 0.0033 'International Tables Vol C Tables 4.2.6.8 and 6.1.1.4'
O O 0.0106 0.0060 'International Tables Vol C Tables 4.2.6.8 and 6.1.1.4'

loop_
_geom_angle_atom_site_label_1
_geom_angle_atom_site_label_2
_geom_angle_atom_site_label_3
_geom_angle
C10 O1 C9 114.52(9)
C9 N1 C8 112.33(10)
C9 N1 C16 108.21(10)
C8 N1 C16 114.01(10)
C6 C1 C2 121.95(12)
C6 C1 Br1 118.02(9)
C2 C1 Br1 120.03(10)
C1 C2 C3 118.59(12)
C2 C3 C4 121.19(12)
C5 C4 C3 118.38(12)
C5 C4 C7 120.04(12)
C3 C4 C7 121.56(12)
C4 C5 C6 121.31(12)
C1 C6 C5 118.57(12)
C4 C7 C8 111.56(10)
N1 C8 C7 112.20(10)
N1 C9 O1 114.29(10)
O1 C10 C15 120.53(10)
O1 C10 C11 117.69(10)
C15 C10 C11 121.77(10)
C12 C11 C10 116.32(11)
C12 C11 C21 121.81(10)
C10 C11 C21 121.83(10)
C11 C12 C13 123.93(11)
C14 C13 C12 117.21(10)
C14 C13 C17 122.76(11)
C12 C13 C17 120.01(10)
C13 C14 C15 121.57(11)
C10 C15 C14 119.16(11)
C10 C15 C16 120.60(10)
C14 C15 C16 120.23(11)
N1 C16 C15 113.04(10)
C18 C17 C19 108.77(11)
C18 C17 C13 111.73(10)
C19 C17 C13 109.56(10)
C18 C17 C20 107.91(10)
C19 C17 C20 108.39(10)
C13 C17 C20 110.39(10)
C22 C21 C11 112.39(9)
C22 C21 C23 107.58(10)
C11 C21 C23 109.04(9)
C22 C21 C24 107.25(10)
C11 C21 C24 110.36(10)
C23 C21 C24 110.17(10)

loop_
_geom_bond_atom_site_label_1
_geom_bond_atom_site_label_2
_geom_bond_distance
Br1 C1 1.9010(13)
O1 C10 1.3813(14)
O1 C9 1.4496(14)
N1 C9 1.4356(17)
N1 C8 1.4666(15)
N1 C16 1.4684(15)
C1 C6 1.3717(18)
C1 C2 1.3824(18)
C2 C3 1.3871(18)
C3 C4 1.3897(18)
C4 C5 1.3894(18)
C4 C7 1.5065(18)
C5 C6 1.3905(18)
C7 C8 1.5317(18)
C10 C15 1.3917(16)
C10 C11 1.4117(16)
C11 C12 1.3893(15)
C11 C21 1.5338(16)
C12 C13 1.4046(16)
C13 C14 1.3872(16)
C13 C17 1.5308(16)
C14 C15 1.3963(15)
C15 C16 1.5109(16)
C17 C18 1.5264(18)
C17 C19 1.5300(17)
C17 C20 1.5425(17)
C21 C22 1.5307(16)
C21 C23 1.5355(16)
C21 C24 1.5384(16)
